data_4135286
loop_
_publ_author_name
'Ni, Hangcheng'
'Lu, Zhenpin'
'Xie, Zuowei'

_publ_section_title
;
 Transition-Metal-Free Cross-Coupling Reaction of Iodocarboranes with
 Terminal Alkynes Enabled by UV Light: Synthesis of
 1-Alkynyl-<i>o</i>-Carboranes and Carborane-Fused Cyclics.
;
_journal_issue 43
_journal_name_full 'Journal of the American Chemical Society'
_journal_page_first 18661
_journal_page_last 18667
_journal_paper_doi 10.1021/jacs.0c08652
_journal_volume 142
_journal_year 2020
_chemical_formula_sum 'C19 H34 B10'
_chemical_formula_weight 370.56
_space_group_crystal_system orthorhombic
_space_group_IT_number 61
_space_group_name_Hall '-P 2ac 2ab'
_space_group_name_H-M_alt 'P b c a'
_atom_sites_solution_hydrogens geom
_audit_creation_method SHELXL-2014/6
_cell_angle_alpha 90
_cell_angle_beta 90
_cell_angle_gamma 90
_cell_formula_units_Z 8
_cell_length_a 16.7399(7)
_cell_length_b 12.5493(5)
_cell_length_c 22.3515(11)
_cell_measurement_reflns_used 117
_cell_measurement_temperature 296(2)
_cell_measurement_theta_max 15
_cell_measurement_theta_min 15
_cell_volume 4695.5(4)
_computing_cell_refinement 'BRUKER D8VENTURE DIFFRACTOMETER'
_computing_data_collection 'BRUKER D8VENTURE DIFFRACTOMETER'
_computing_data_reduction 'BRUKER D8VENTURE DIFFRACTOMETER'
_computing_molecular_graphics 'BRUKER SHELXTL'
_computing_publication_material 'BRUKER SHELXTL'
_computing_structure_refinement 'SHELXL-2014/6 (Sheldrick, 2014)'
_diffrn_ambient_temperature 296(2)
_diffrn_measured_fraction_theta_full 0.998
_diffrn_measured_fraction_theta_max 0.998
_diffrn_measurement_device_type 'BRUKER D8VENTURE DIFFRACTOMETER'
_diffrn_measurement_method 'PHI & OMEGA SCAN'
_diffrn_radiation_type MoK\a
_diffrn_radiation_wavelength 0.71073
_diffrn_reflns_av_R_equivalents 0.1236
_diffrn_reflns_av_unetI/netI 0.0579
_diffrn_reflns_Laue_measured_fraction_full 0.998
_diffrn_reflns_Laue_measured_fraction_max 0.998
_diffrn_reflns_limit_h_max 22
_diffrn_reflns_limit_h_min -22
_diffrn_reflns_limit_k_max 16
_diffrn_reflns_limit_k_min -16
_diffrn_reflns_limit_l_max 29
_diffrn_reflns_limit_l_min -29
_diffrn_reflns_number 99724
_diffrn_reflns_point_group_measured_fraction_full 0.998
_diffrn_reflns_point_group_measured_fraction_max 0.998
_diffrn_reflns_theta_full 25.242
_diffrn_reflns_theta_max 27.940
_diffrn_reflns_theta_min 2.191
_exptl_absorpt_coefficient_mu 0.052
_exptl_absorpt_correction_T_max 0.7456
_exptl_absorpt_correction_T_min 0.6200
_exptl_absorpt_correction_type multi-scan
_exptl_crystal_colour colourless
_exptl_crystal_density_diffrn 1.048
_exptl_crystal_description block
_exptl_crystal_F_000 1584
_exptl_crystal_size_max 0.500
_exptl_crystal_size_mid 0.400
_exptl_crystal_size_min 0.300
_refine_diff_density_max 0.448
_refine_diff_density_min -0.340
_refine_diff_density_rms 0.067
_refine_ls_extinction_method none
_refine_ls_goodness_of_fit_ref 1.023
_refine_ls_hydrogen_treatment constr
_refine_ls_matrix_type full
_refine_ls_number_parameters 262
_refine_ls_number_reflns 5630
_refine_ls_number_restraints 0
_refine_ls_restrained_S_all 1.023
_refine_ls_R_factor_all 0.1748
_refine_ls_R_factor_gt 0.0936
_refine_ls_shift/su_max 0.002
_refine_ls_shift/su_mean 0.000
_refine_ls_structure_factor_coef Fsqd
_refine_ls_weighting_details 'w=1/[\s^2^(Fo^2^)+(0.1445P)^2^+1.8638P] where P=(Fo^2^+2Fc^2^)/3'
_refine_ls_weighting_scheme calc
_refine_ls_wR_factor_gt 0.2460
_refine_ls_wR_factor_ref 0.2951
_reflns_Friedel_coverage 0.000
_reflns_number_gt 2877
_reflns_number_total 5630
_reflns_threshold_expression 'I > 2\s(I)'
_cod_data_source_file 7Ba.cif
_cod_data_source_block 7Ba
_cod_depositor_comments 'Adding full bibliography for 4135283--4135293.cif.'
_cod_database_code 4135286
_shelx_space_group_comment
;
The symmetry employed for this shelxl refinement is uniquely defined
by the following loop, which should always be used as a source of
symmetry information in preference to the above space-group names.
They are only intended as comments.
;
_shelx_estimated_absorpt_t_min 0.974
_shelx_estimated_absorpt_t_max 0.985
_shelxl_version_number 2014/6

loop_
_space_group_symop_operation_xyz
'x, y, z'
'-x+1/2, -y, z+1/2'
'-x, y+1/2, -z+1/2'
'x+1/2, -y+1/2, -z'
'-x, -y, -z'
'x-1/2, y, -z-1/2'
'x, -y-1/2, z-1/2'
'-x-1/2, y-1/2, z'

loop_
_atom_site_label
_atom_site_type_symbol
_atom_site_fract_x
_atom_site_fract_y
_atom_site_fract_z
_atom_site_U_iso_or_equiv
_atom_site_adp_type
_atom_site_occupancy
_atom_site_site_symmetry_order
_atom_site_calc_flag
_atom_site_refinement_flags_posn
_atom_site_refinement_flags_adp
_atom_site_refinement_flags_occupancy
_atom_site_disorder_assembly
_atom_site_disorder_group
C1 C 0.86873(15) 0.6362(2) 0.14945(13) 0.0578(8) Uani 1 1 d . . . . .
C2 C 0.90387(16) 0.6404(2) 0.22063(14) 0.0589(8) Uani 1 1 d . . . . .
C11 C 0.87414(17) 0.5355(2) 0.11626(15) 0.0663(9) Uani 1 1 d . . . . .
H11A H 0.8267 0.4993 0.1090 0.080 Uiso 1 1 calc R U . . .
C12 C 0.94134(15) 0.4913(2) 0.09561(13) 0.0577(8) Uani 1 1 d . . . . .
C13 C 0.93449(18) 0.3880(3) 0.06109(16) 0.0723(9) Uani 1 1 d . . . . .
H13A H 0.8806 0.3815 0.0455 0.087 Uiso 1 1 calc R U . . .
H13B H 0.9709 0.3901 0.0273 0.087 Uiso 1 1 calc R U . . .
C14 C 0.9528(2) 0.2932(3) 0.0980(2) 0.0888(12) Uani 1 1 d . . . . .
H14A H 0.9140 0.2864 0.1300 0.107 Uiso 1 1 calc R U . . .
H14B H 1.0054 0.3001 0.1157 0.107 Uiso 1 1 calc R U . . .
C15 C 0.9497(4) 0.1905(3) 0.0560(3) 0.153(2) Uani 1 1 d . . . . .
H15A H 0.8952 0.1811 0.0421 0.183 Uiso 1 1 calc R U . . .
H15B H 0.9828 0.2037 0.0211 0.183 Uiso 1 1 calc R U . . .
C16 C 0.9728(5) 0.1038(6) 0.0806(5) 0.239(5) Uani 1 1 d . . . . .
H16A H 0.9690 0.0465 0.0522 0.358 Uiso 1 1 calc R U . . .
H16B H 1.0272 0.1112 0.0934 0.358 Uiso 1 1 calc R U . . .
H16C H 0.9395 0.0886 0.1145 0.358 Uiso 1 1 calc R U . . .
C17 C 1.02201(14) 0.5375(2) 0.10690(12) 0.0479(6) Uani 1 1 d . . . . .
C18 C 1.09018(15) 0.4853(2) 0.08553(12) 0.0522(7) Uani 1 1 d . . . . .
H18A H 1.0838 0.4223 0.0642 0.063 Uiso 1 1 calc R U . . .
C19 C 1.16671(14) 0.5237(2) 0.09488(11) 0.0480(6) Uani 1 1 d . . . . .
C20 C 1.17382(15) 0.6185(2) 0.12630(13) 0.0576(7) Uani 1 1 d . . . . .
H20A H 1.2243 0.6470 0.1331 0.069 Uiso 1 1 calc R U . . .
C21 C 1.10793(15) 0.6712(2) 0.14746(13) 0.0557(7) Uani 1 1 d . . . . .
H21A H 1.1149 0.7344 0.1686 0.067 Uiso 1 1 calc R U . . .
C22 C 1.03118(14) 0.6329(2) 0.13832(12) 0.0452(6) Uani 1 1 d . . . . .
C23 C 1.24133(15) 0.4657(2) 0.07214(12) 0.0538(7) Uani 1 1 d . . . . .
C24 C 1.2838(2) 0.5351(3) 0.02648(18) 0.0942(12) Uani 1 1 d . . . . .
H24A H 1.2959 0.6030 0.0440 0.141 Uiso 1 1 calc R U . . .
H24B H 1.3324 0.5010 0.0142 0.141 Uiso 1 1 calc R U . . .
H24C H 1.2498 0.5451 -0.0077 0.141 Uiso 1 1 calc R U . . .
C25 C 1.2223(2) 0.3581(3) 0.04403(19) 0.0923(13) Uani 1 1 d . . . . .
H25A H 1.1954 0.3140 0.0728 0.138 Uiso 1 1 calc R U . . .
H25B H 1.1884 0.3684 0.0098 0.138 Uiso 1 1 calc R U . . .
H25C H 1.2710 0.3242 0.0318 0.138 Uiso 1 1 calc R U . . .
C26 C 1.2973(2) 0.4447(3) 0.12497(18) 0.0911(12) Uani 1 1 d . . . . .
H26A H 1.2706 0.4009 0.1539 0.137 Uiso 1 1 calc R U . . .
H26B H 1.3444 0.4089 0.1110 0.137 Uiso 1 1 calc R U . . .
H26C H 1.3120 0.5113 0.1431 0.137 Uiso 1 1 calc R U . . .
C27 C 0.9358(2) 0.5384(3) 0.24680(16) 0.0838(11) Uani 1 1 d . . . . .
H27A H 0.9025 0.4800 0.2347 0.126 Uiso 1 1 calc R U . . .
H27B H 0.9893 0.5268 0.2328 0.126 Uiso 1 1 calc R U . . .
H27C H 0.9359 0.5434 0.2897 0.126 Uiso 1 1 calc R U . . .
B3 B 0.95836(17) 0.6951(2) 0.16211(14) 0.0487(7) Uani 1 1 d . . . . .
B4 B 0.8870(2) 0.7540(3) 0.11367(18) 0.0665(10) Uani 1 1 d . . . . .
H4 H 0.8981 0.7623 0.0654 0.080 Uiso 1 1 calc R U . . .
B5 B 0.7908(2) 0.7221(3) 0.1424(2) 0.0772(12) Uani 1 1 d . . . . .
H5 H 0.7395 0.7084 0.1127 0.093 Uiso 1 1 calc R U . . .
B6 B 0.8025(2) 0.6471(3) 0.20892(19) 0.0734(11) Uani 1 1 d . . . . .
H6 H 0.7602 0.5844 0.2224 0.088 Uiso 1 1 calc R U . . .
B7 B 0.9479(2) 0.7587(3) 0.23290(17) 0.0629(9) Uani 1 1 d . . . . .
H7 H 0.9998 0.7696 0.2625 0.075 Uiso 1 1 calc R U . . .
B8 B 0.9366(2) 0.8335(3) 0.16643(18) 0.0660(10) Uani 1 1 d . . . . .
H8 H 0.9806 0.8940 0.1528 0.079 Uiso 1 1 calc R U . . .
B9 B 0.8326(2) 0.8505(3) 0.1542(2) 0.0812(12) Uani 1 1 d . . . . .
H9 H 0.8085 0.9224 0.1325 0.097 Uiso 1 1 calc R U . . .
B10 B 0.7803(2) 0.7842(3) 0.2118(2) 0.0770(12) Uani 1 1 d . . . . .
H10 H 0.7216 0.8125 0.2273 0.092 Uiso 1 1 calc R U . . .
B11 B 0.8518(2) 0.7302(3) 0.26162(19) 0.0742(11) Uani 1 1 d . . . . .
H11 H 0.8405 0.7231 0.3099 0.089 Uiso 1 1 calc R U . . .
B12 B 0.8703(2) 0.8537(3) 0.2280(2) 0.0758(11) Uani 1 1 d . . . . .
H12 H 0.8709 0.9276 0.2545 0.091 Uiso 1 1 calc R U . . .

loop_
_atom_site_aniso_label
_atom_site_aniso_U_11
_atom_site_aniso_U_22
_atom_site_aniso_U_33
_atom_site_aniso_U_23
_atom_site_aniso_U_13
_atom_site_aniso_U_12
C1 0.0370(13) 0.0677(18) 0.0686(19) -0.0152(14) 0.0022(13) -0.0035(12)
C2 0.0514(16) 0.0662(18) 0.0590(18) 0.0005(14) 0.0096(13) 0.0016(13)
C11 0.0433(15) 0.0699(19) 0.086(2) -0.0233(17) -0.0019(14) -0.0118(13)
C12 0.0468(15) 0.0600(17) 0.0663(18) -0.0139(14) -0.0040(13) -0.0095(13)
C13 0.0531(17) 0.078(2) 0.086(2) -0.0235(18) -0.0144(16) -0.0050(15)
C14 0.071(2) 0.069(2) 0.126(3) -0.005(2) -0.011(2) -0.0121(17)
C15 0.165(5) 0.059(3) 0.234(7) -0.013(3) -0.055(5) 0.001(3)
C16 0.280(10) 0.126(5) 0.311(12) -0.065(7) -0.123(9) 0.047(6)
C17 0.0392(13) 0.0537(15) 0.0507(15) -0.0066(12) -0.0007(11) -0.0031(11)
C18 0.0487(15) 0.0521(15) 0.0558(16) -0.0085(12) -0.0019(12) -0.0029(12)
C19 0.0397(13) 0.0574(15) 0.0468(15) 0.0009(12) -0.0013(11) 0.0007(11)
C20 0.0382(14) 0.0613(17) 0.0732(19) -0.0107(15) -0.0010(13) -0.0096(12)
C21 0.0462(15) 0.0496(15) 0.071(2) -0.0131(14) 0.0020(13) -0.0071(12)
C22 0.0423(13) 0.0453(14) 0.0481(15) 0.0000(11) 0.0005(11) -0.0028(11)
C23 0.0423(14) 0.0602(17) 0.0588(17) -0.0047(13) -0.0011(12) 0.0056(12)
C24 0.076(2) 0.099(3) 0.107(3) 0.018(2) 0.037(2) 0.017(2)
C25 0.062(2) 0.088(2) 0.127(3) -0.040(2) 0.010(2) 0.0098(18)
C26 0.074(2) 0.103(3) 0.096(3) -0.012(2) -0.019(2) 0.032(2)
C27 0.090(2) 0.086(2) 0.075(2) 0.0255(19) 0.0162(19) 0.007(2)
B3 0.0400(15) 0.0514(17) 0.0547(18) -0.0038(14) -0.0007(13) -0.0067(13)
B4 0.0572(19) 0.073(2) 0.069(2) 0.0037(18) -0.0012(17) 0.0141(17)
B5 0.0429(18) 0.097(3) 0.092(3) -0.020(2) -0.0052(18) 0.0133(18)
B6 0.0470(18) 0.084(3) 0.089(3) -0.013(2) 0.0200(18) -0.0086(17)
B7 0.0537(18) 0.070(2) 0.065(2) -0.0161(18) 0.0035(16) -0.0016(16)
B8 0.060(2) 0.0539(19) 0.084(3) -0.0049(18) 0.0139(18) 0.0031(16)
B9 0.066(2) 0.080(3) 0.098(3) -0.002(2) 0.003(2) 0.025(2)
B10 0.0498(19) 0.089(3) 0.093(3) -0.018(2) 0.0144(19) 0.0098(18)
B11 0.068(2) 0.086(3) 0.069(2) -0.015(2) 0.0164(19) 0.003(2)
B12 0.068(2) 0.067(2) 0.092(3) -0.024(2) 0.014(2) 0.0059(18)

loop_
_atom_type_symbol
_atom_type_description
_atom_type_scat_dispersion_real
_atom_type_scat_dispersion_imag
_atom_type_scat_source
C C 0.0033 0.0016 'International Tables Vol C Tables 4.2.6.8 and 6.1.1.4'
H H 0.0000 0.0000 'International Tables Vol C Tables 4.2.6.8 and 6.1.1.4'
B B 0.0013 0.0007 'International Tables Vol C Tables 4.2.6.8 and 6.1.1.4'

loop_
_geom_angle_atom_site_label_1
_geom_angle_atom_site_label_2
_geom_angle_atom_site_label_3
_geom_angle
_geom_angle_site_symmetry_1
_geom_angle_site_symmetry_3
_geom_angle_publ_flag
C11 C1 B3 113.9(2) . . ?
C11 C1 C2 118.6(3) . . ?
B3 C1 C2 61.55(17) . . ?
C11 C1 B5 123.2(3) . . ?
B3 C1 B5 114.7(2) . . ?
C2 C1 B5 109.4(2) . . ?
C11 C1 B4 119.8(3) . . ?
B3 C1 B4 62.77(19) . . ?
C2 C1 B4 110.5(2) . . ?
B5 C1 B4 62.9(2) . . ?
C11 C1 B6 119.6(3) . . ?
B3 C1 B6 113.7(2) . . ?
C2 C1 B6 60.08(19) . . ?
B5 C1 B6 62.0(2) . . ?
B4 C1 B6 113.8(2) . . ?
C27 C2 B7 122.2(3) . . ?
C27 C2 B11 122.6(3) . . ?
B7 C2 B11 63.2(2) . . ?
C27 C2 C1 117.4(3) . . ?
B7 C2 C1 109.4(2) . . ?
B11 C2 C1 110.4(2) . . ?
C27 C2 B6 116.8(3) . . ?
B7 C2 B6 114.5(2) . . ?
B11 C2 B6 62.7(2) . . ?
C1 C2 B6 61.10(19) . . ?
C27 C2 B3 116.3(2) . . ?
B7 C2 B3 62.80(19) . . ?
B11 C2 B3 114.5(2) . . ?
C1 C2 B3 59.21(17) . . ?
B6 C2 B3 112.6(2) . . ?
C12 C11 C1 125.7(3) . . ?
C11 C12 C17 122.8(3) . . ?
C11 C12 C13 117.9(2) . . ?
C17 C12 C13 119.2(2) . . ?
C14 C13 C12 112.9(3) . . ?
C13 C14 C15 108.3(4) . . ?
C16 C15 C14 115.1(6) . . ?
C22 C17 C18 118.9(2) . . ?
C22 C17 C12 121.2(2) . . ?
C18 C17 C12 119.9(2) . . ?
C19 C18 C17 122.7(2) . . ?
C18 C19 C20 117.0(2) . . ?
C18 C19 C23 122.6(2) . . ?
C20 C19 C23 120.3(2) . . ?
C21 C20 C19 121.3(2) . . ?
C20 C21 C22 121.9(3) . . ?
C21 C22 C17 118.2(2) . . ?
C21 C22 B3 120.4(2) . . ?
C17 C22 B3 121.4(2) . . ?
C24 C23 C25 109.2(3) . . ?
C24 C23 C26 109.3(3) . . ?
C25 C23 C26 107.1(3) . . ?
C24 C23 C19 109.4(2) . . ?
C25 C23 C19 112.8(2) . . ?
C26 C23 C19 109.0(2) . . ?
C22 B3 C1 114.9(2) . . ?
C22 B3 C2 118.3(2) . . ?
C1 B3 C2 59.24(17) . . ?
C22 B3 B4 122.2(3) . . ?
C1 B3 B4 58.97(19) . . ?
C2 B3 B4 105.7(2) . . ?
C22 B3 B8 132.5(2) . . ?
C1 B3 B8 104.7(2) . . ?
C2 B3 B8 103.8(2) . . ?
B4 B3 B8 59.2(2) . . ?
C22 B3 B7 127.7(2) . . ?
C1 B3 B7 104.9(2) . . ?
C2 B3 B7 57.08(18) . . ?
B4 B3 B7 106.8(2) . . ?
B8 B3 B7 59.6(2) . . ?
C1 B4 B8 105.2(3) . . ?
C1 B4 B9 105.1(3) . . ?
B8 B4 B9 60.6(2) . . ?
C1 B4 B3 58.27(17) . . ?
B8 B4 B3 60.5(2) . . ?
B9 B4 B3 108.7(3) . . ?
C1 B4 B5 58.2(2) . . ?
B8 B4 B5 108.3(3) . . ?
B9 B4 B5 60.1(2) . . ?
B3 B4 B5 107.1(3) . . ?
C1 B5 B10 106.2(3) . . ?
C1 B5 B6 60.0(2) . . ?
B10 B5 B6 60.2(2) . . ?
C1 B5 B9 105.1(2) . . ?
B10 B5 B9 60.2(2) . . ?
B6 B5 B9 108.4(3) . . ?
C1 B5 B4 58.81(19) . . ?
B10 B5 B4 108.2(3) . . ?
B6 B5 B4 108.9(3) . . ?
B9 B5 B4 59.5(2) . . ?
C2 B6 C1 58.82(18) . . ?
C2 B6 B10 104.5(3) . . ?
C1 B6 B10 103.9(3) . . ?
C2 B6 B5 105.2(2) . . ?
C1 B6 B5 58.0(2) . . ?
B10 B6 B5 59.2(2) . . ?
C2 B6 B11 57.9(2) . . ?
C1 B6 B11 104.9(2) . . ?
B10 B6 B11 60.0(2) . . ?
B5 B6 B11 107.2(3) . . ?
C2 B7 B12 105.3(2) . . ?
C2 B7 B8 106.6(3) . . ?
B12 B7 B8 60.7(2) . . ?
C2 B7 B11 58.76(19) . . ?
B12 B7 B11 59.4(2) . . ?
B8 B7 B11 108.4(3) . . ?
C2 B7 B3 60.12(18) . . ?
B12 B7 B3 108.6(3) . . ?
B8 B7 B3 60.1(2) . . ?
B11 B7 B3 108.7(2) . . ?
B4 B8 B7 108.3(3) . . ?
B4 B8 B9 60.0(2) . . ?
B7 B8 B9 107.4(3) . . ?
B4 B8 B3 60.30(19) . . ?
B7 B8 B3 60.32(19) . . ?
B9 B8 B3 108.0(3) . . ?
B4 B8 B12 107.7(3) . . ?
B7 B8 B12 59.6(2) . . ?
B9 B8 B12 59.5(2) . . ?
B3 B8 B12 107.9(3) . . ?
B4 B9 B10 107.9(3) . . ?
B4 B9 B12 108.1(3) . . ?
B10 B9 B12 60.5(2) . . ?
B4 B9 B8 59.4(2) . . ?
B10 B9 B8 108.5(3) . . ?
B12 B9 B8 60.5(2) . . ?
B4 B9 B5 60.3(2) . . ?
B10 B9 B5 59.0(2) . . ?
B12 B9 B5 107.4(3) . . ?
B8 B9 B5 107.5(3) . . ?
B5 B10 B6 60.6(2) . . ?
B5 B10 B9 60.8(2) . . ?
B6 B10 B9 109.2(3) . . ?
B5 B10 B11 108.7(3) . . ?
B6 B10 B11 60.4(2) . . ?
B9 B10 B11 107.7(3) . . ?
B5 B10 B12 108.3(3) . . ?
B6 B10 B12 107.9(3) . . ?
B9 B10 B12 59.8(2) . . ?
B11 B10 B12 59.1(2) . . ?
C2 B11 B12 105.4(3) . . ?
C2 B11 B7 58.03(19) . . ?
B12 B11 B7 60.3(2) . . ?
C2 B11 B10 105.2(3) . . ?
B12 B11 B10 60.7(2) . . ?
B7 B11 B10 108.0(3) . . ?
C2 B11 B6 59.32(19) . . ?
B12 B11 B6 108.5(3) . . ?
B7 B11 B6 107.5(3) . . ?
B10 B11 B6 59.5(2) . . ?
B11 B12 B7 60.4(2) . . ?
B11 B12 B9 108.5(3) . . ?
B7 B12 B9 107.8(3) . . ?
B11 B12 B10 60.2(2) . . ?
B7 B12 B10 107.7(3) . . ?
B9 B12 B10 59.7(2) . . ?
B11 B12 B8 108.4(3) . . ?
B7 B12 B8 59.7(2) . . ?
B9 B12 B8 60.0(2) . . ?
B10 B12 B8 107.5(3) . . ?

loop_
_geom_bond_atom_site_label_1
_geom_bond_atom_site_label_2
_geom_bond_distance
_geom_bond_site_symmetry_2
_geom_bond_publ_flag
C1 C11 1.468(4) . ?
C1 B3 1.697(4) . ?
C1 C2 1.697(4) . ?
C1 B5 1.699(4) . ?
C1 B4 1.709(5) . ?
C1 B6 1.736(5) . ?
C2 C27 1.505(4) . ?
C2 B7 1.681(4) . ?
C2 B11 1.694(5) . ?
C2 B6 1.719(5) . ?
C2 B3 1.736(4) . ?
C11 C12 1.336(4) . ?
C12 C17 1.491(3) . ?
C12 C13 1.513(4) . ?
C13 C14 1.480(5) . ?
C14 C15 1.595(6) . ?
C15 C16 1.279(8) . ?
C17 C22 1.396(4) . ?
C17 C18 1.400(4) . ?
C18 C19 1.384(3) . ?
C19 C20 1.387(4) . ?
C19 C23 1.532(3) . ?
C20 C21 1.370(4) . ?
C21 C22 1.387(3) . ?
C22 B3 1.542(4) . ?
C23 C24 1.517(4) . ?
C23 C25 1.523(4) . ?
C23 C26 1.530(4) . ?
B3 B4 1.774(5) . ?
B3 B8 1.778(5) . ?
B3 B7 1.781(5) . ?
B4 B8 1.754(6) . ?
B4 B9 1.765(5) . ?
B4 B5 1.780(5) . ?
B5 B10 1.744(6) . ?
B5 B6 1.769(6) . ?
B5 B9 1.776(6) . ?
B6 B10 1.761(6) . ?
B6 B11 1.777(6) . ?
B7 B12 1.766(5) . ?
B7 B8 1.767(6) . ?
B7 B11 1.769(5) . ?
B8 B9 1.776(5) . ?
B8 B12 1.785(5) . ?
B9 B10 1.765(6) . ?
B9 B12 1.767(6) . ?
B10 B11 1.770(6) . ?
B10 B12 1.779(6) . ?
B11 B12 1.750(6) . ?
